data_2238916
loop_
_publ_author_name
'Maaloui, Ahlem'
'Toumi, Samah Akriche'
'Rzaigui, Mohamed'

_publ_section_title
;
 Bis(4-aminopyridinium)
 \m~6~-oxido-dodeca-\m~2~-oxido-hexaoxido[rhenium(VII)tetratungsten(VI)vanadium(V)]ate
 heptahydrate
;
_journal_coeditor_code RZ5088
_journal_issue 12
_journal_name_full 'Acta Crystallographica Section E'
_journal_page_first m661
_journal_page_last m662
_journal_paper_doi 10.1107/S1600536813030687
_journal_volume 69
_journal_year 2013
_chemical_formula_iupac '(C5 H7 N2)2 [Re V W4 O19], 7H2 O'
_chemical_formula_moiety '2(C5 H7 N2 +), O19 Re V W4 2-, 7(H2 O)'
_chemical_formula_sum 'C10 H28 N4 O26 Re V W4'
_chemical_formula_weight 1592.90
_chemical_name_systematic
;Bis(4-aminopyridinium)
\m~6~-oxido-dodeca-\m~2~-oxido-hexaoxido[rhenium(VII)tetratungsten(VI)vanadium(V)]ate heptahydrate
;
_space_group_IT_number 51
_symmetry_cell_setting orthorhombic
_symmetry_space_group_name_Hall '-P 2a 2a'
_symmetry_space_group_name_H-M 'P m m a'
_atom_sites_solution_hydrogens geom
_atom_sites_solution_primary direct
_atom_sites_solution_secondary difmap
_audit_creation_method SHELXL-97
_cell_angle_alpha 90.00
_cell_angle_beta 90.00
_cell_angle_gamma 90.00
_cell_formula_units_Z 2
_cell_length_a 17.837(2)
_cell_length_b 9.163(4)
_cell_length_c 10.552(3)
_cell_measurement_reflns_used 25
_cell_measurement_temperature 298
_cell_measurement_theta_max 11
_cell_measurement_theta_min 9
_cell_volume 1724.6(9)
_computing_cell_refinement 'CAD-4 EXPRESS (Enraf--Nonius, 1994)'
_computing_data_collection 'CAD-4 EXPRESS (Enraf--Nonius, 1994)'
_computing_data_reduction 'XCAD4 (Harms & Wocadlo, 1996)'
_computing_molecular_graphics
;
ORTEP-3 for Windows (Farrugia, 2012) and DIAMOND (Brandenburg & Putz,
2005)
;
_computing_publication_material
;
WinGX (Farrugia, 2012)
;
_computing_structure_refinement 'SHELXL97 (Sheldrick, 2008)'
_computing_structure_solution 'SHELXS97 (Sheldrick, 2008)'
_diffrn_ambient_temperature 298
_diffrn_measured_fraction_theta_full 0.965
_diffrn_measured_fraction_theta_max 0.965
_diffrn_measurement_device '\k-geometry diffractometer'
_diffrn_measurement_device_type 'Enraf--Nonius CAD-4'
_diffrn_measurement_method 'non-profiled omega scans'
_diffrn_radiation_monochromator graphite
_diffrn_radiation_source 'fine-focus sealed tube'
_diffrn_radiation_type AgK\a
_diffrn_radiation_wavelength 0.56087
_diffrn_reflns_av_R_equivalents 0.0516
_diffrn_reflns_av_sigmaI/netI 0.0825
_diffrn_reflns_limit_h_max 2
_diffrn_reflns_limit_h_min -29
_diffrn_reflns_limit_k_max 15
_diffrn_reflns_limit_k_min -2
_diffrn_reflns_limit_l_max 2
_diffrn_reflns_limit_l_min -17
_diffrn_reflns_number 6539
_diffrn_reflns_theta_full 27.96
_diffrn_reflns_theta_max 27.96
_diffrn_reflns_theta_min 2.32
_diffrn_standards_decay_% 0
_diffrn_standards_interval_time 120
_diffrn_standards_number 2
_exptl_absorpt_coefficient_mu 9.224
_exptl_absorpt_correction_T_max 0.3058
_exptl_absorpt_correction_T_min 0.0999
_exptl_absorpt_correction_type multi-scan
_exptl_absorpt_process_details '(Blessing, 1995)'
_exptl_crystal_colour yellow
_exptl_crystal_density_diffrn 3.068
_exptl_crystal_density_method 'not measured'
_exptl_crystal_description prism
_exptl_crystal_F_000 1436
_exptl_crystal_size_max 0.43
_exptl_crystal_size_mid 0.27
_exptl_crystal_size_min 0.15
_refine_diff_density_max 2.941
_refine_diff_density_min -2.825
_refine_ls_extinction_method none
_refine_ls_goodness_of_fit_ref 1.025
_refine_ls_hydrogen_treatment constr
_refine_ls_matrix_type full
_refine_ls_number_parameters 138
_refine_ls_number_reflns 4385
_refine_ls_number_restraints 17
_refine_ls_restrained_S_all 1.063
_refine_ls_R_factor_all 0.1631
_refine_ls_R_factor_gt 0.0691
_refine_ls_shift/su_max 0.003
_refine_ls_shift/su_mean 0.000
_refine_ls_structure_factor_coef Fsqd
_refine_ls_weighting_details 'calc w=1/[\s^2^(Fo^2^)+(0.0813P)^2^+4.9537P] where P=(Fo^2^+2Fc^2^)/3'
_refine_ls_weighting_scheme calc
_refine_ls_wR_factor_gt 0.1544
_refine_ls_wR_factor_ref 0.1924
_reflns_number_gt 2083
_reflns_number_total 4385
_reflns_threshold_expression I>2sigma(I)
_cod_data_source_file rz5088.cif
_cod_data_source_block I
_cod_original_cell_volume 1724.5(9)
_cod_database_code 2238916

loop_
_symmetry_equiv_pos_as_xyz
'x, y, z'
'-x+1/2, -y, z'
'x+1/2, -y, -z'
'-x, y, -z'
'-x, -y, -z'
'x-1/2, y, -z'
'-x-1/2, y, z'
'x, -y, z'

loop_
_atom_site_type_symbol
_atom_site_label
_atom_site_fract_x
_atom_site_fract_y
_atom_site_fract_z
_atom_site_U_iso_or_equiv
_atom_site_adp_type
_atom_site_calc_flag
_atom_site_refinement_flags
_atom_site_occupancy
_atom_site_symmetry_multiplicity
_atom_site_disorder_group
W W1 0.37770(3) 0.0000 0.34550(7) 0.03479(18) Uani d S 1 2 .
W W2 0.2500 0.17748(8) 0.18441(8) 0.0497(2) Uani d S 1 2 .
Re Re1 0.2500 0.18032(13) 0.49071(13) 0.0505(3) Uani d SP 0.50 2 1
V V1 0.2500 0.18032(13) 0.49071(13) 0.0505(3) Uani d SP 0.50 2 2
O O1C 0.2500 0.0000 0.3367(12) 0.023(2) Uani d S 1 4 .
O O1E 0.2500 0.3071(16) 0.6049(16) 0.068(4) Uani d SD 1 2 .
O O2E 0.2500 0.3115(18) 0.0720(17) 0.081(5) Uani d S 1 2 .
O O3E 0.4740(6) 0.0000 0.3427(13) 0.050(3) Uani d S 1 2 .
O O1 0.2500 0.0000 0.0922(13) 0.048(4) Uani d S 1 4 .
O O2 0.3545(4) 0.1420(9) 0.2154(9) 0.0466(19) Uani d . 1 1 .
O O3 0.2500 0.2888(11) 0.3345(12) 0.042(3) Uani d S 1 2 .
O O4 0.3529(3) 0.1446(8) 0.4650(8) 0.0375(16) Uani d . 1 1 .
O O5 0.2500 0.0000 0.5902(15) 0.039(3) Uani d S 1 4 .
N N1 0.3903(7) 0.5000 0.6867(14) 0.057(4) Uani d SD 1 2 .
H H1A 0.3422 0.5000 0.6901 0.068 Uiso calc SRD 1 2 .
N N2 0.6091(7) 0.5000 0.6435(17) 0.057(4) Uani d SD 1 2 .
H H2A 0.6343 0.4198 0.649 0.069 Uiso calc RD 1 1 .
C C1 0.4219(6) 0.6284(14) 0.6845(14) 0.056(3) Uani d D 1 1 .
H H1 0.3939 0.7134 0.6938 0.067 Uiso calc R 1 1 .
C C2 0.4963(6) 0.6327(12) 0.6681(13) 0.043(3) Uani d . 1 1 .
H H2 0.5214 0.7216 0.6642 0.052 Uiso calc R 1 1 .
C C3 0.5363(7) 0.5000 0.6570(16) 0.038(3) Uani d SD 1 2 .
O O1W 0.2500 0.5000 0.8564(14) 0.063(6) Uani d SD 1 4 .
H H1W1 0.2500 0.4226 0.8198 0.095 Uiso calc SD 1 2 .
O O2W 0.3772(8) 0.0000 0.7518(15) 0.079(5) Uani d SD 1 2 .
H H1W2 0.410 0.0000 0.694 0.119 Uiso calc SD 1 2 .
H H2W2 0.332 0.0000 0.727 0.119 Uiso calc SD 1 2 .
O O3W 0.553(3) 0.5000 0.960(5) 0.27(3) Uiso d S 1 2 .
H H1W3 0.5644 0.5876 0.9741 0.402 Uiso calc D 1 1 .
O O4W 0.429(4) 0.0000 0.962(6) 0.34(3) Uiso d SD 1 2 .
H H1W4 0.386 0.0000 0.928 0.510 Uiso calc SD 1 2 .
H H2W4 0.466 0.0000 0.910 0.510 Uiso calc SD 1 2 .

loop_
_atom_site_aniso_label
_atom_site_aniso_U_11
_atom_site_aniso_U_22
_atom_site_aniso_U_33
_atom_site_aniso_U_12
_atom_site_aniso_U_13
_atom_site_aniso_U_23
W1 0.0230(2) 0.0289(3) 0.0525(4) 0.000 0.0066(2) 0.000
W2 0.0455(4) 0.0462(4) 0.0574(5) 0.000 0.000 0.0195(3)
Re1 0.0337(5) 0.0436(6) 0.0743(8) 0.000 0.000 -0.0133(5)
V1 0.0337(5) 0.0436(6) 0.0743(8) 0.000 0.000 -0.0133(5)
O1C 0.019(4) 0.017(5) 0.032(6) 0.000 0.000 0.000
O1E 0.035(5) 0.062(9) 0.108(12) 0.000 0.000 -0.029(9)
O2E 0.083(11) 0.078(11) 0.082(10) 0.000 0.000 0.065(9)
O3E 0.023(4) 0.046(6) 0.081(9) 0.000 0.012(5) 0.000
O1 0.066(10) 0.061(11) 0.016(6) 0.000 0.000 0.000
O2 0.040(4) 0.037(4) 0.063(5) 0.000(4) 0.013(4) 0.006(4)
O3 0.030(4) 0.021(4) 0.076(8) 0.000 0.000 0.000(5)
O4 0.019(2) 0.030(3) 0.063(5) 0.000(3) 0.001(3) -0.012(3)
O5 0.027(6) 0.047(9) 0.043(8) 0.000 0.000 0.000
N1 0.028(6) 0.076(12) 0.066(11) 0.000 -0.006(6) 0.000
N2 0.029(5) 0.077(12) 0.066(10) 0.000 0.013(6) 0.000
C1 0.033(5) 0.053(7) 0.080(10) 0.017(5) -0.014(5) 0.006(7)
C2 0.037(4) 0.023(4) 0.069(8) 0.001(4) 0.003(5) -0.001(5)
C3 0.029(5) 0.029(6) 0.056(9) 0.000 -0.015(6) 0.000
O1W 0.034(7) 0.13(2) 0.027(8) 0.000 0.000 0.000
O2W 0.057(8) 0.109(14) 0.071(11) 0.000 0.007(7) 0.000

loop_
_atom_type_symbol
_atom_type_description
_atom_type_scat_dispersion_real
_atom_type_scat_dispersion_imag
_atom_type_scat_source
C C 0.0015 0.0009 'International Tables Vol C Tables 4.2.6.8 and 6.1.1.4'
H H 0.0000 0.0000 'International Tables Vol C Tables 4.2.6.8 and 6.1.1.4'
N N 0.0030 0.0019 'International Tables Vol C Tables 4.2.6.8 and 6.1.1.4'
O O 0.0056 0.0036 'International Tables Vol C Tables 4.2.6.8 and 6.1.1.4'
Re Re -0.4693 4.8944 'International Tables Vol C Tables 4.2.6.8 and 6.1.1.4'
V V 0.2276 0.3376 'International Tables Vol C Tables 4.2.6.8 and 6.1.1.4'
W W -0.4201 4.6430 'International Tables Vol C Tables 4.2.6.8 and 6.1.1.4'

loop_
_geom_angle_atom_site_label_1
_geom_angle_atom_site_label_2
_geom_angle_atom_site_label_3
_geom_angle_site_symmetry_1
_geom_angle_site_symmetry_3
_geom_angle
W1 O1C W1 . 2 175.3(6)
W1 O1C W2 . 2 91.6(2)
W1 O1C W2 2 2 91.6(2)
W1 O1C W2 . . 91.6(2)
W1 O1C W2 2 . 91.6(2)
W2 O1C W2 2 . 90.7(4)
W1 O1C Re1 . . 88.4(2)
W1 O1C Re1 2 . 88.4(2)
W2 O1C Re1 2 . 179.9(4)
W2 O1C Re1 . . 89.19(5)
W1 O1C V1 . 2 88.4(2)
W1 O1C V1 2 2 88.4(2)
W2 O1C V1 2 2 89.19(5)
W2 O1C V1 . 2 179.9(4)
Re1 O1C V1 . 2 90.9(4)
W1 O1C Re1 . 2 88.4(2)
W1 O1C Re1 2 2 88.4(2)
W2 O1C Re1 2 2 89.19(5)
W2 O1C Re1 . 2 179.9(4)
Re1 O1C Re1 . 2 90.9(4)
W2 O3 Re1 . . 116.1(5)
W1 O4 Re1 . . 116.6(4)
V1 O5 Re1 2 . 115.1(8)
Re1 O5 Re1 2 . 115.1(8)
W2 O2 W1 . . 116.2(4)
W2 O1 W2 . 2 118.2(7)
N2 C3 C2 . 8_565 120.6(6)
N2 C3 C2 . . 120.6(6)
C2 C3 C2 8_565 . 118.6(12)
C1 C2 C3 . . 119.0(11)
C1 C2 H2 . . 120.5
C3 C2 H2 . . 120.5
N1 C1 C2 . . 117.1(12)
N1 C1 H1 . . 121.4
C2 C1 H1 . . 121.4
C1 N1 C1 8_565 . 128.8(14)
C1 N1 H1A 8_565 . 115.6
C1 N1 H1A . . 115.6
O3E W1 O4 . . 104.2(4)
O3E W1 O4 . 8 104.2(4)
O4 W1 O4 . 8 89.5(5)
O3E W1 O2 . 8 101.6(4)
O4 W1 O2 . 8 154.0(3)
O4 W1 O2 8 8 87.3(4)
O3E W1 O2 . . 101.6(4)
O4 W1 O2 . . 87.3(4)
O4 W1 O2 8 . 154.0(3)
O2 W1 O2 8 . 84.4(5)
O3E W1 O1C . . 176.7(6)
O4 W1 O1C . . 78.1(3)
O4 W1 O1C 8 . 78.1(3)
O2 W1 O1C 8 . 76.0(3)
O2 W1 O1C . . 76.0(3)
O3E W1 Re1 . 2 136.0(3)
O4 W1 Re1 . 2 82.9(2)
O4 W1 Re1 8 2 31.75(19)
O2 W1 Re1 8 2 80.8(2)
O2 W1 Re1 . 2 122.3(2)
O1C W1 Re1 . 2 46.3(2)
O3E W1 Re1 . . 136.0(3)
O4 W1 Re1 . . 31.75(19)
O4 W1 Re1 8 . 82.9(2)
O2 W1 Re1 8 . 122.3(2)
O2 W1 Re1 . . 80.8(2)
O1C W1 Re1 . . 46.3(2)
Re1 W1 Re1 2 . 62.09(5)
O2E W2 O3 . . 101.2(8)
O2E W2 O1 . . 105.1(8)
O3 W2 O1 . . 153.7(5)
O2E W2 O2 . . 103.9(3)
O3 W2 O2 . . 87.1(3)
O1 W2 O2 . . 86.7(3)
O2E W2 O2 . 7_655 103.9(3)
O3 W2 O2 . 7_655 87.1(3)
O1 W2 O2 . 7_655 86.7(3)
O2 W2 O2 . 7_655 152.2(5)
O2E W2 O1C . . 179.4(7)
O3 W2 O1C . . 78.1(4)
O1 W2 O1C . . 75.6(4)
O2 W2 O1C . . 76.1(3)
O2 W2 O1C 7_655 . 76.1(3)
O2E W2 Re1 . . 133.6(7)
O3 W2 Re1 . . 32.3(3)
O1 W2 Re1 . . 121.4(4)
O2 W2 Re1 . . 80.3(3)
O2 W2 Re1 7_655 . 80.3(3)
O1C W2 Re1 . . 45.8(2)
O1E Re1 O4 . . 102.9(2)
O1E Re1 O4 . 7_655 102.9(2)
O4 Re1 O4 . 7_655 154.0(4)
O1E Re1 O3 . . 105.0(7)
O4 Re1 O3 . . 88.1(3)
O4 Re1 O3 7_655 . 88.1(3)
O1E Re1 O5 . . 101.5(7)
O4 Re1 O5 . . 86.0(3)
O4 Re1 O5 7_655 . 86.0(3)
O3 Re1 O5 . . 153.5(5)
O1E Re1 O1C . . 178.5(7)
O4 Re1 O1C . . 77.0(2)
O4 Re1 O1C 7_655 . 77.0(2)
O3 Re1 O1C . . 76.6(4)
O5 Re1 O1C . . 77.0(4)
O1E Re1 W1 . 2 134.60(4)
O4 Re1 W1 . 2 122.3(2)
O4 Re1 W1 7_655 2 31.7(2)
O3 Re1 W1 . 2 81.8(2)
O5 Re1 W1 . 2 79.7(3)
O1C Re1 W1 . 2 45.33(2)
O1E Re1 W1 . . 134.60(4)
O4 Re1 W1 . . 31.7(2)
O4 Re1 W1 7_655 . 122.3(2)
O3 Re1 W1 . . 81.8(2)
O5 Re1 W1 . . 79.7(3)
O1C Re1 W1 . . 45.33(2)
W1 Re1 W1 2 . 90.62(4)
O1E Re1 W2 . . 136.5(6)
O4 Re1 W2 . . 81.7(3)
O4 Re1 W2 7_655 . 81.7(3)
O3 Re1 W2 . . 31.5(3)
O5 Re1 W2 . . 122.0(4)
O1C Re1 W2 . . 45.0(2)
W1 Re1 W2 2 . 61.16(3)
W1 Re1 W2 . . 61.16(3)
C3 N2 H2A . . 121
H1W2 O2W H2W2 . . 116
H1W4 O4W H2W4 . . 116

loop_
_geom_bond_atom_site_label_1
_geom_bond_atom_site_label_2
_geom_bond_site_symmetry_2
_geom_bond_distance
O1C W1 . 2.2796(8)
O1C W1 2 2.2796(8)
O1C W2 2 2.286(9)
O1C W2 . 2.286(9)
O1C Re1 . 2.318(9)
O1C V1 2 2.318(9)
O1C Re1 2 2.318(9)
O3 W2 . 1.883(12)
O3 Re1 . 1.925(12)
O1E Re1 . 1.674(14)
O4 W1 . 1.882(7)
O4 Re1 . 1.885(6)
O5 V1 2 1.958(9)
O5 Re1 2 1.958(9)
O5 Re1 . 1.958(9)
O3E W1 . 1.718(10)
O2 W2 . 1.921(8)
O2 W1 . 1.936(9)
O1 W2 . 1.895(7)
O1 W2 2 1.895(7)
C3 N2 . 1.307(17)
C3 C2 8_565 1.414(12)
C3 C2 . 1.414(12)
C2 C1 . 1.339(15)
C2 H2 . 0.9300
C1 N1 . 1.305(13)
C1 H1 . 0.9300
N1 C1 8_565 1.305(13)
N1 H1A . 0.8600
O2E W2 . 1.707(12)
W1 O4 8 1.882(7)
W1 O2 8 1.936(9)
W1 Re1 2 3.2040(11)
W1 Re1 . 3.2040(11)
W2 O2 7_655 1.921(8)
W2 Re1 . 3.2322(18)
Re1 O4 7_655 1.885(6)
Re1 W1 2 3.2040(11)
N2 H2A . 0.8600
O1W H1W1 . 0.81
O2W H1W2 . 0.85
O2W H2W2 . 0.85
O3W H1W3 . 0.84
O4W H1W4 . 0.85
O4W H2W4 . 0.85

loop_
_geom_hbond_atom_site_label_D
_geom_hbond_atom_site_label_H
_geom_hbond_atom_site_label_A
_geom_hbond_site_symmetry_A
_geom_hbond_distance_DH
_geom_hbond_distance_HA
_geom_hbond_distance_DA
_geom_hbond_angle_DHA
N1 H1A O1W . 0.86 2.40 3.078(14) 136
N1 H1A O1E . 0.86 2.58 3.184(14) 129
N2 H2A O3 6_656 0.86 2.39 3.181(12) 152
O1W H1W1 O1E . 0.81 2.50 3.188(18) 144
O2W H1W2 O3E 5_656 0.85 2.10 2.836(18) 144
O4W H1W4 O2W . 0.85 1.87 2.40(7) 119
O4W H2W4 O4W 5_657 0.85 2.31 2.65(15) 106

loop_
_geom_torsion_atom_site_label_1
_geom_torsion_atom_site_label_2
_geom_torsion_atom_site_label_3
_geom_torsion_atom_site_label_4
_geom_torsion_site_symmetry_1
_geom_torsion_site_symmetry_4
_geom_torsion
N2 C3 C2 C1 . . -178.7(16)
C2 C3 C2 C1 8_565 . -2(3)
C3 C2 C1 N1 . . -1(2)
C2 C1 N1 C1 . 8_565 6(3)
Re1 O4 W1 O3E . . 178.3(5)
Re1 O4 W1 O4 . 8 -77.1(5)
Re1 O4 W1 O2 . 8 5.6(11)
Re1 O4 W1 O2 . . 77.0(5)
Re1 O4 W1 O1C . . 0.7(4)
Re1 O4 W1 Re1 . 2 -46.0(4)
W2 O2 W1 O3E . . 179.7(5)
W2 O2 W1 O4 . . -76.3(5)
W2 O2 W1 O4 . 8 6.9(12)
W2 O2 W1 O2 . 8 78.9(5)
W2 O2 W1 O1C . . 2.0(4)
W2 O2 W1 Re1 . 2 3.5(6)
W2 O2 W1 Re1 . . -45.1(4)
W2 O1C W1 O4 2 . 179.3(4)
W2 O1C W1 O4 . . 88.6(3)
Re1 O1C W1 O4 . . -0.5(3)
V1 O1C W1 O4 2 . -91.5(4)
Re1 O1C W1 O4 2 . -91.5(4)
W2 O1C W1 O4 2 8 -88.6(3)
W2 O1C W1 O4 . 8 -179.3(4)
Re1 O1C W1 O4 . 8 91.5(4)
V1 O1C W1 O4 2 8 0.5(3)
Re1 O1C W1 O4 2 8 0.5(3)
W2 O1C W1 O2 2 8 1.5(3)
W2 O1C W1 O2 . 8 -89.2(4)
Re1 O1C W1 O2 . 8 -178.3(4)
V1 O1C W1 O2 2 8 90.7(3)
Re1 O1C W1 O2 2 8 90.7(3)
W2 O1C W1 O2 2 . 89.2(4)
W2 O1C W1 O2 . . -1.5(3)
Re1 O1C W1 O2 . . -90.7(3)
V1 O1C W1 O2 2 . 178.3(4)
Re1 O1C W1 O2 2 . 178.3(4)
W2 O1C W1 Re1 2 2 -89.14(5)
W2 O1C W1 Re1 . 2 -179.9(4)
Re1 O1C W1 Re1 . 2 91.0(4)
V1 O1C W1 Re1 2 2 0.0
W2 O1C W1 Re1 2 . 179.9(4)
W2 O1C W1 Re1 . . 89.14(5)
V1 O1C W1 Re1 2 . -91.0(4)
Re1 O1C W1 Re1 2 . -91.0(4)
Re1 O3 W2 O2 . . -76.4(2)
Re1 O3 W2 O2 . 7_655 76.4(2)
W2 O1 W2 O2 2 . 76.5(3)
W2 O1 W2 O2 2 7_655 -76.5(3)
W1 O2 W2 O2E . . 177.3(8)
W1 O2 W2 O3 . . 76.5(6)
W1 O2 W2 O1 . . -78.0(6)
W1 O2 W2 O2 . 7_655 -1.5(16)
W1 O2 W2 O1C . . -2.0(4)
W1 O2 W2 Re1 . . 44.6(4)
W1 O1C W2 O2 . . 1.5(3)
W1 O1C W2 O2 2 . 178.2(4)
Re1 O1C W2 O2 . . 89.9(3)
W1 O1C W2 O2 . 7_655 -178.2(4)
W1 O1C W2 O2 2 7_655 -1.5(3)
Re1 O1C W2 O2 . 7_655 -89.9(3)
W1 O4 Re1 O1E . . 177.7(7)
W1 O4 Re1 O4 . 7_655 4.3(15)
W1 O4 Re1 O3 . . -77.4(5)
W1 O4 Re1 O5 . . 76.8(6)
W1 O4 Re1 O1C . . -0.7(4)
W1 O4 Re1 W1 . 2 1.6(6)
W1 O4 Re1 W2 . . -46.3(4)
W2 O3 Re1 O4 . . 77.1(2)
W2 O3 Re1 O4 . 7_655 -77.1(2)
W2 O3 Re1 W1 . 2 -45.92(4)
W2 O3 Re1 W1 . . 45.92(4)
V1 O5 Re1 O4 2 . -77.6(2)
Re1 O5 Re1 O4 2 . -77.6(2)
V1 O5 Re1 O4 2 7_655 77.6(2)
Re1 O5 Re1 O4 2 7_655 77.6(2)
V1 O5 Re1 W1 2 2 46.26(5)
Re1 O5 Re1 W1 2 2 46.26(5)
V1 O5 Re1 W1 2 . -46.26(5)
Re1 O5 Re1 W1 2 . -46.26(5)
W1 O1C Re1 O4 . . 0.5(3)
W1 O1C Re1 O4 2 . 177.2(4)
V1 O1C Re1 O4 2 . 88.9(3)
Re1 O1C Re1 O4 2 . 88.9(3)
W1 O1C Re1 O4 . 7_655 -177.2(4)
W1 O1C Re1 O4 2 7_655 -0.5(3)
V1 O1C Re1 O4 2 7_655 -88.9(3)
Re1 O1C Re1 O4 2 7_655 -88.9(3)
W1 O1C Re1 O5 . . -88.3(2)
W1 O1C Re1 O5 2 . 88.3(2)
W1 O1C Re1 W1 . 2 -176.7(4)
V1 O1C Re1 W1 2 2 -88.3(2)
Re1 O1C Re1 W1 2 2 -88.3(2)
W1 O1C Re1 W1 2 . 176.7(4)
V1 O1C Re1 W1 2 . 88.3(2)
Re1 O1C Re1 W1 2 . 88.3(2)
W1 O1C Re1 W2 . . 91.7(2)
W1 O1C Re1 W2 2 . -91.7(2)
O3E W1 Re1 O1E . . -5.6(10)
O4 W1 Re1 O1E . . -3.2(10)
O4 W1 Re1 O1E 8 . 97.6(9)
O2 W1 Re1 O1E . . -102.8(9)
O1C W1 Re1 O1E . . 177.8(9)
Re1 W1 Re1 O1E 2 . 122.9(9)
O3E W1 Re1 O4 . . -2.4(7)
O4 W1 Re1 O4 8 . 100.7(7)
O2 W1 Re1 O4 8 . -177.1(6)
O2 W1 Re1 O4 . . -99.7(6)
O1C W1 Re1 O4 . . -179.0(6)
Re1 W1 Re1 O4 2 . 126.1(5)
O3E W1 Re1 O4 . 7_655 179.8(6)
O4 W1 Re1 O4 . 7_655 -177.8(8)
O4 W1 Re1 O4 8 7_655 -77.05(19)
O2 W1 Re1 O4 8 7_655 5.1(4)
O2 W1 Re1 O4 . 7_655 82.5(4)
O1C W1 Re1 O4 . 7_655 3.2(4)
Re1 W1 Re1 O4 2 7_655 -51.7(3)
O3E W1 Re1 O3 . . 97.4(5)
O4 W1 Re1 O3 . . 99.8(5)
O4 W1 Re1 O3 8 . -159.5(3)
O2 W1 Re1 O3 8 . -77.3(4)
O2 W1 Re1 O3 . . 0.1(3)
O1C W1 Re1 O3 . . -79.2(4)
Re1 W1 Re1 O3 2 . -134.1(2)
O3E W1 Re1 O5 . . -101.6(6)
O4 W1 Re1 O5 . . -99.2(6)
O4 W1 Re1 O5 8 . 1.5(4)
O2 W1 Re1 O5 8 . 83.7(4)
O2 W1 Re1 O5 . . 161.1(4)
O1C W1 Re1 O5 . . 81.8(4)
Re1 W1 Re1 O5 2 . 26.9(3)
O3E W1 Re1 O1C . . 176.6(6)
O4 W1 Re1 O1C . . 179.0(6)
O4 W1 Re1 O1C 8 . -80.3(4)
O2 W1 Re1 O1C 8 . 1.9(4)
O2 W1 Re1 O1C . . 79.3(4)
Re1 W1 Re1 O1C 2 . -54.9(3)
O3E W1 Re1 W1 . 2 179.0(5)
O4 W1 Re1 W1 . 2 -178.6(5)
O4 W1 Re1 W1 8 2 -77.9(2)
O2 W1 Re1 W1 8 2 4.3(3)
O2 W1 Re1 W1 . 2 81.7(3)
O1C W1 Re1 W1 . 2 2.4(3)
Re1 W1 Re1 W1 2 2 -52.53(4)
O3E W1 Re1 W2 . . 122.8(5)
O4 W1 Re1 W2 . . 125.2(5)
O4 W1 Re1 W2 8 . -134.1(2)
O2 W1 Re1 W2 8 . -51.9(3)
O2 W1 Re1 W2 . . 25.5(3)
O1C W1 Re1 W2 . . -53.8(3)
Re1 W1 Re1 W2 2 . -108.71(2)
O2 W2 Re1 O1E . . 100.0(3)
O2 W2 Re1 O1E 7_655 . -100.0(3)
O2E W2 Re1 O4 . . -100.0(2)
O3 W2 Re1 O4 . . -100.0(2)
O1 W2 Re1 O4 . . 80.0(2)
O2 W2 Re1 O4 . . -0.1(3)
O2 W2 Re1 O4 7_655 . 160.0(3)
O1C W2 Re1 O4 . . 80.0(2)
O2E W2 Re1 O4 . 7_655 100.0(2)
O3 W2 Re1 O4 . 7_655 100.0(2)
O1 W2 Re1 O4 . 7_655 -80.0(2)
O2 W2 Re1 O4 . 7_655 -160.0(3)
O2 W2 Re1 O4 7_655 7_655 0.1(3)
O1C W2 Re1 O4 . 7_655 -80.0(2)
O2E W2 Re1 O3 . . 0.000(2)
O1 W2 Re1 O3 . . 180.000(2)
O2 W2 Re1 O3 . . 100.0(3)
O2 W2 Re1 O3 7_655 . -100.0(3)
O1C W2 Re1 O3 . . 180.000(2)
O2E W2 Re1 O5 . . 180.0000(10)
O3 W2 Re1 O5 . . 180.0000(10)
O1 W2 Re1 O5 . . 0.0000(10)
O2 W2 Re1 O5 . . -80.0(3)
O2 W2 Re1 O5 7_655 . 80.0(3)
O1C W2 Re1 O5 . . 0.0000(10)
O2E W2 Re1 O1C . . 180.0
O3 W2 Re1 O1C . . 180.0
O1 W2 Re1 O1C . . 0.0
O2 W2 Re1 O1C . . -80.0(3)
O2 W2 Re1 O1C 7_655 . 80.0(3)
O2E W2 Re1 W1 . 2 125.752(18)
O3 W2 Re1 W1 . 2 125.752(18)
O1 W2 Re1 W1 . 2 -54.248(18)
O2 W2 Re1 W1 . 2 -134.3(3)
O2 W2 Re1 W1 7_655 2 25.8(3)
O1C W2 Re1 W1 . 2 -54.248(18)
O2E W2 Re1 W1 . . -125.752(18)
O3 W2 Re1 W1 . . -125.752(18)
O1 W2 Re1 W1 . . 54.248(18)
O2 W2 Re1 W1 . . -25.8(3)
O2 W2 Re1 W1 7_655 . 134.3(3)
O1C W2 Re1 W1 . . 54.248(18)
